data_2015869
loop_
_publ_author_name
'Bats, Jan W.'
'Miculka, Christian'
'Noe, Christian R.'

_publ_section_title
;
 1,17-Diphenyl-2,4,6,8,10,12,14,16-octaoxaheptadecane
;
_journal_coeditor_code JZ3053
_journal_issue 3
_journal_name_full 'Acta Crystallographica Section C'
_journal_page_first o190
_journal_page_last o192
_journal_paper_doi 10.1107/S0108270107004830
_journal_volume 63
_journal_year 2007
_chemical_formula_iupac 'C21 H28 O8'
_chemical_formula_moiety 'C21 H28 O8'
_chemical_formula_sum 'C21 H28 O8'
_chemical_formula_weight 408.43
_chemical_name_systematic
;
1,17-Diphenyl-2,4,6,8,10,12,14,16-octaoxaheptadecane
;
_space_group_IT_number 5
_symmetry_cell_setting monoclinic
_symmetry_space_group_name_Hall 'C 2y'
_symmetry_space_group_name_H-M 'C 1 2 1'
_atom_sites_solution_hydrogens geom
_atom_sites_solution_primary direct
_atom_sites_solution_secondary difmap
_audit_creation_method SHELXL97
_cell_angle_alpha 90.00
_cell_angle_beta 100.38(2)
_cell_angle_gamma 90.00
_cell_formula_units_Z 4
_cell_length_a 47.506(8)
_cell_length_b 5.392(2)
_cell_length_c 8.288(2)
_cell_measurement_reflns_used 25
_cell_measurement_temperature 178(2)
_cell_measurement_theta_max 50
_cell_measurement_theta_min 36
_cell_volume 2088.2(10)
_computing_cell_refinement CAD-4
_computing_data_collection 'CAD-4 Software (Enraf--Nonius, 1989)'
_computing_data_reduction 'MolEN (Fair, 1990)'
_computing_molecular_graphics 'SHELXTL (Sheldrick, 1996)'
_computing_publication_material SHELXL97
_computing_structure_refinement 'SHELXL97 (Sheldrick, 1997)'
_computing_structure_solution 'SHELXS97 (Sheldrick, 1997)'
_diffrn_ambient_temperature 178(2)
_diffrn_measured_fraction_theta_full 1.000
_diffrn_measured_fraction_theta_max 1.000
_diffrn_measurement_device_type 'Enraf--Nonius CAD-4'
_diffrn_measurement_method \w
_diffrn_radiation_monochromator graphite
_diffrn_radiation_source 'fine-focus sealed tube'
_diffrn_radiation_type CuK\a
_diffrn_radiation_wavelength 1.54180
_diffrn_reflns_av_R_equivalents 0.0430
_diffrn_reflns_av_sigmaI/netI 0.0114
_diffrn_reflns_limit_h_max 57
_diffrn_reflns_limit_h_min -57
_diffrn_reflns_limit_k_max 5
_diffrn_reflns_limit_k_min -6
_diffrn_reflns_limit_l_max 9
_diffrn_reflns_limit_l_min -10
_diffrn_reflns_number 8436
_diffrn_reflns_theta_full 69.96
_diffrn_reflns_theta_max 69.96
_diffrn_reflns_theta_min 1.89
_diffrn_standards_decay_% 0.0
_diffrn_standards_interval_time 92
_diffrn_standards_number 3
_exptl_absorpt_coefficient_mu 0.831
_exptl_absorpt_correction_T_max 0.969
_exptl_absorpt_correction_T_min 0.601
_exptl_absorpt_correction_type numerical
_exptl_absorpt_process_details '(SHELXTL; Sheldrick, 1996)'
_exptl_crystal_colour colourless
_exptl_crystal_density_diffrn 1.299
_exptl_crystal_density_method 'not measured'
_exptl_crystal_description 'thin plate'
_exptl_crystal_F_000 872
_exptl_crystal_size_max 0.55
_exptl_crystal_size_mid 0.55
_exptl_crystal_size_min 0.04
_refine_diff_density_max 0.195
_refine_diff_density_min -0.154
_refine_ls_abs_structure_details 'Flack (1983), with 1511 Friedel pairs'
_refine_ls_abs_structure_Flack 0.12(15)
_refine_ls_extinction_coef 0.00080(13)
_refine_ls_extinction_expression Fc^*^=kFc[1+0.001xFc^2^\l^3^/sin(2\q)]^-1/4^
_refine_ls_extinction_method 'SHELXL97 (Sheldrick, 1997)'
_refine_ls_goodness_of_fit_ref 1.079
_refine_ls_hydrogen_treatment constr
_refine_ls_matrix_type full
_refine_ls_number_parameters 264
_refine_ls_number_reflns 3716
_refine_ls_number_restraints 1
_refine_ls_restrained_S_all 1.079
_refine_ls_R_factor_all 0.0366
_refine_ls_R_factor_gt 0.0356
_refine_ls_shift/su_max 0.004
_refine_ls_shift/su_mean 0.001
_refine_ls_structure_factor_coef Fsqd
_refine_ls_weighting_details 'calc w = 1/[\s^2^(Fo^2^)+(0.07P)^2^+0.26P] where P=(Fo^2^+2Fc^2^)/3'
_refine_ls_weighting_scheme calc
_refine_ls_wR_factor_gt 0.0987
_refine_ls_wR_factor_ref 0.1001
_reflns_number_gt 3591
_reflns_number_total 3716
_reflns_threshold_expression I>2\s(I)
_cod_data_source_file jz3053.cif
_cod_data_source_block I
_cod_original_cell_volume 2088.3(10)
_cod_original_sg_symbol_H-M 'C 2'
_cod_database_code 2015869
_cod_database_fobs_code 2015869

loop_
_symmetry_equiv_pos_as_xyz
'x, y, z'
'-x, y, -z'
'x+1/2, y+1/2, z'
'-x+1/2, y+1/2, -z'

loop_
_atom_site_type_symbol
_atom_site_label
_atom_site_fract_x
_atom_site_fract_y
_atom_site_fract_z
_atom_site_U_iso_or_equiv
_atom_site_adp_type
_atom_site_calc_flag
_atom_site_refinement_flags
_atom_site_occupancy
O O1 0.38902(2) 0.1043(2) 0.32502(11) 0.0415(3) Uani d . 1
O O2 0.407524(18) 0.1299(2) 0.08172(10) 0.0362(2) Uani d . 1
O O3 0.456702(18) 0.1167(2) 0.18980(10) 0.0356(2) Uani d . 1
O O4 0.475385(17) 0.1237(2) -0.05420(9) 0.0350(2) Uani d . 1
O O5 0.375388(19) 0.5635(2) 0.65927(10) 0.0376(3) Uani d . 1
O O6 0.424644(18) 0.60453(19) 0.75902(10) 0.0360(2) Uani d . 1
O O7 0.441967(18) 0.6226(2) 0.51124(10) 0.0362(2) Uani d . 1
O O8 0.490993(18) 0.6335(2) 0.62303(10) 0.0351(2) Uani d . 1
C C1 0.33698(3) 0.1333(3) 0.22644(15) 0.0370(3) Uani d . 1
C C2 0.33454(3) 0.3462(3) 0.31737(16) 0.0357(3) Uani d . 1
H H2 0.3502 0.3972 0.3983 0.043 Uiso calc R 1
C C3 0.30968(3) 0.4854(4) 0.29227(19) 0.0482(4) Uani d . 1
H H3 0.3085 0.6306 0.3556 0.058 Uiso calc R 1
C C4 0.28690(3) 0.4148(5) 0.1770(2) 0.0649(6) Uani d . 1
H H4 0.2698 0.5096 0.1604 0.078 Uiso calc R 1
C C5 0.28886(4) 0.2051(5) 0.0845(2) 0.0736(7) Uani d . 1
H H5 0.2730 0.1561 0.0038 0.088 Uiso calc R 1
C C6 0.31382(4) 0.0645(4) 0.10822(17) 0.0577(5) Uani d . 1
H H6 0.3150 -0.0790 0.0432 0.069 Uiso calc R 1
C C7 0.36332(3) -0.0264(3) 0.2605(2) 0.0487(4) Uani d . 1
H H7A 0.3603 -0.1575 0.3393 0.058 Uiso calc R 1
H H7B 0.3658 -0.1090 0.1572 0.058 Uiso calc R 1
C C8 0.39871(3) 0.2614(3) 0.21240(15) 0.0348(3) Uani d . 1
H H8A 0.4150 0.3605 0.2702 0.042 Uiso calc R 1
H H8B 0.3832 0.3777 0.1668 0.042 Uiso calc R 1
C C9 0.43180(3) -0.0219(3) 0.13034(15) 0.0375(3) Uani d . 1
H H9A 0.4281 -0.1371 0.2171 0.045 Uiso calc R 1
H H9B 0.4350 -0.1226 0.0355 0.045 Uiso calc R 1
C C10 0.46634(2) 0.2659(3) 0.07022(14) 0.0345(3) Uani d . 1
H H10A 0.4507 0.3776 0.0199 0.041 Uiso calc R 1
H H10B 0.4824 0.3703 0.1243 0.041 Uiso calc R 1
C C11 0.5000 -0.0218(4) 0.0000 0.0365(4) Uani d S 1
H H11A 0.4965 -0.1299 0.0909 0.044 Uiso calc R 1
C C12 0.33434(3) 0.7404(3) 0.74043(15) 0.0388(3) Uani d . 1
C C13 0.31284(3) 0.5872(3) 0.77704(18) 0.0452(4) Uani d . 1
H H13 0.3177 0.4406 0.8395 0.054 Uiso calc R 1
C C14 0.28439(3) 0.6473(4) 0.72284(19) 0.0506(4) Uani d . 1
H H14 0.2698 0.5439 0.7507 0.061 Uiso calc R 1
C C15 0.27713(3) 0.8547(3) 0.6294(2) 0.0485(4) Uani d . 1
H H15 0.2576 0.8929 0.5904 0.058 Uiso calc R 1
C C16 0.29827(3) 1.0079(4) 0.59181(19) 0.0492(4) Uani d . 1
H H16 0.2933 1.1520 0.5271 0.059 Uiso calc R 1
C C17 0.32667(3) 0.9521(3) 0.64808(17) 0.0458(4) Uani d . 1
H H17 0.3411 1.0598 0.6233 0.055 Uiso calc R 1
C C18 0.36524(3) 0.6737(4) 0.79578(16) 0.0486(4) Uani d . 1
H H18A 0.3765 0.8240 0.8330 0.058 Uiso calc R 1
H H18B 0.3673 0.5551 0.8883 0.058 Uiso calc R 1
C C19 0.40162(3) 0.4415(3) 0.70341(15) 0.0367(3) Uani d . 1
H H19A 0.4057 0.3482 0.6074 0.044 Uiso calc R 1
H H19B 0.4001 0.3202 0.7912 0.044 Uiso calc R 1
C C20 0.43197(3) 0.7586(3) 0.63567(15) 0.0364(3) Uani d . 1
H H20A 0.4470 0.8765 0.6859 0.044 Uiso calc R 1
H H20B 0.4150 0.8564 0.5858 0.044 Uiso calc R 1
C C21 0.46692(3) 0.4839(3) 0.56643(15) 0.0363(3) Uani d . 1
H H21A 0.4710 0.3784 0.4755 0.044 Uiso calc R 1
H H21B 0.4636 0.3731 0.6563 0.044 Uiso calc R 1
C C22 0.5000 0.7800(4) 0.5000 0.0358(4) Uani d S 1
H H22A 0.4840 0.8881 0.4489 0.043 Uiso calc R 1

loop_
_atom_site_aniso_label
_atom_site_aniso_U_11
_atom_site_aniso_U_22
_atom_site_aniso_U_33
_atom_site_aniso_U_12
_atom_site_aniso_U_13
_atom_site_aniso_U_23
O1 0.0431(5) 0.0518(7) 0.0334(4) 0.0098(5) 0.0165(4) 0.0096(5)
O2 0.0347(4) 0.0502(6) 0.0248(4) -0.0032(5) 0.0083(3) 0.0010(4)
O3 0.0349(4) 0.0494(6) 0.0234(4) 0.0041(4) 0.0079(3) 0.0006(4)
O4 0.0343(5) 0.0490(6) 0.0226(4) -0.0050(4) 0.0075(3) 0.0000(4)
O5 0.0346(5) 0.0546(7) 0.0247(4) 0.0001(4) 0.0085(3) -0.0048(4)
O6 0.0344(4) 0.0484(6) 0.0250(4) 0.0046(4) 0.0048(3) -0.0012(4)
O7 0.0364(5) 0.0479(6) 0.0246(4) -0.0024(4) 0.0063(3) 0.0004(4)
O8 0.0368(4) 0.0453(6) 0.0238(4) 0.0043(4) 0.0067(3) -0.0003(4)
C1 0.0432(7) 0.0420(8) 0.0299(6) -0.0106(6) 0.0174(5) 0.0007(6)
C2 0.0354(6) 0.0408(8) 0.0321(6) -0.0034(6) 0.0090(5) -0.0001(5)
C3 0.0455(8) 0.0540(10) 0.0504(8) 0.0069(7) 0.0226(6) 0.0147(7)
C4 0.0368(8) 0.0941(17) 0.0640(11) 0.0003(9) 0.0097(7) 0.0371(12)
C5 0.0492(9) 0.1164(19) 0.0475(9) -0.0357(11) -0.0118(7) 0.0258(11)
C6 0.0724(11) 0.0698(12) 0.0321(7) -0.0338(9) 0.0127(7) -0.0047(7)
C7 0.0565(9) 0.0378(9) 0.0601(9) -0.0018(7) 0.0331(7) 0.0000(7)
C8 0.0338(6) 0.0398(8) 0.0323(7) -0.0003(6) 0.0099(5) 0.0016(6)
C9 0.0425(7) 0.0407(8) 0.0325(7) 0.0001(6) 0.0152(5) -0.0008(6)
C10 0.0317(6) 0.0400(8) 0.0321(7) -0.0003(5) 0.0068(5) 0.0006(5)
C11 0.0415(10) 0.0405(11) 0.0303(9) 0.000 0.0140(7) 0.000
C12 0.0431(7) 0.0475(8) 0.0289(6) 0.0010(6) 0.0148(5) -0.0062(6)
C13 0.0549(8) 0.0396(9) 0.0442(7) 0.0013(7) 0.0175(6) 0.0023(7)
C14 0.0474(8) 0.0524(10) 0.0570(9) -0.0098(7) 0.0230(6) -0.0022(8)
C15 0.0409(7) 0.0536(10) 0.0544(9) 0.0055(7) 0.0180(6) -0.0032(7)
C16 0.0548(8) 0.0449(9) 0.0509(8) 0.0072(7) 0.0178(6) 0.0066(7)
C17 0.0474(8) 0.0491(9) 0.0451(8) -0.0058(7) 0.0201(6) 0.0016(7)
C18 0.0456(7) 0.0738(12) 0.0278(6) 0.0068(8) 0.0103(5) -0.0100(7)
C19 0.0400(7) 0.0410(9) 0.0310(6) -0.0006(6) 0.0115(5) -0.0002(6)
C20 0.0354(7) 0.0391(8) 0.0351(7) 0.0032(6) 0.0077(5) 0.0008(6)
C21 0.0414(7) 0.0374(8) 0.0323(7) 0.0002(6) 0.0125(6) -0.0006(5)
C22 0.0359(9) 0.0377(11) 0.0332(9) 0.000 0.0049(7) 0.000

loop_
_atom_type_symbol
_atom_type_description
_atom_type_scat_dispersion_real
_atom_type_scat_dispersion_imag
_atom_type_scat_source
C C 0.0181 0.0091 'International Tables Vol C Tables 4.2.6.8 and 6.1.1.4'
H H 0.0000 0.0000 'International Tables Vol C Tables 4.2.6.8 and 6.1.1.4'
O O 0.0492 0.0322 'International Tables Vol C Tables 4.2.6.8 and 6.1.1.4'

loop_
_geom_angle_atom_site_label_1
_geom_angle_atom_site_label_2
_geom_angle_atom_site_label_3
_geom_angle_site_symmetry_1
_geom_angle_site_symmetry_3
_geom_angle
C8 O1 C7 . . 114.26(10)
C9 O2 C8 . . 114.19(9)
C9 O3 C10 . . 114.40(9)
C10 O4 C11 . . 114.37(8)
C19 O5 C18 . . 113.47(10)
C20 O6 C19 . . 114.06(9)
C21 O7 C20 . . 114.36(9)
C21 O8 C22 . . 114.34(8)
C6 C1 C2 . . 118.11(15)
C6 C1 C7 . . 120.50(15)
C2 C1 C7 . . 121.31(12)
C3 C2 C1 . . 121.28(14)
C3 C2 H2 . . 119.4
C1 C2 H2 . . 119.4
C4 C3 C2 . . 120.21(18)
C4 C3 H3 . . 119.9
C2 C3 H3 . . 119.9
C3 C4 C5 . . 119.59(18)
C3 C4 H4 . . 120.2
C5 C4 H4 . . 120.2
C4 C5 C6 . . 120.67(15)
C4 C5 H5 . . 119.7
C6 C5 H5 . . 119.7
C1 C6 C5 . . 120.14(18)
C1 C6 H6 . . 119.9
C5 C6 H6 . . 119.9
O1 C7 C1 . . 114.49(13)
O1 C7 H7A . . 108.6
C1 C7 H7A . . 108.6
O1 C7 H7B . . 108.6
C1 C7 H7B . . 108.6
H7A C7 H7B . . 107.6
O1 C8 O2 . . 112.61(12)
O1 C8 H8A . . 109.1
O2 C8 H8A . . 109.1
O1 C8 H8B . . 109.1
O2 C8 H8B . . 109.1
H8A C8 H8B . . 107.8
O3 C9 O2 . . 112.51(14)
O3 C9 H9A . . 109.1
O2 C9 H9A . . 109.1
O3 C9 H9B . . 109.1
O2 C9 H9B . . 109.1
H9A C9 H9B . . 107.8
O4 C10 O3 . . 112.48(13)
O4 C10 H10A . . 109.1
O3 C10 H10A . . 109.1
O4 C10 H10B . . 109.1
O3 C10 H10B . . 109.1
H10A C10 H10B . . 107.8
O4 C11 O4 2_655 . 112.51(18)
O4 C11 H11A 2_655 . 109.1
O4 C11 H11A . . 109.1
O4 C11 H11A 2_655 2_655 109.1
O4 C11 H11A . 2_655 109.1
H11A C11 H11A . 2_655 107.8
C17 C12 C13 . . 118.68(13)
C17 C12 C18 . . 120.79(14)
C13 C12 C18 . . 120.51(15)
C14 C13 C12 . . 120.21(15)
C14 C13 H13 . . 119.9
C12 C13 H13 . . 119.9
C15 C14 C13 . . 120.46(14)
C15 C14 H14 . . 119.8
C13 C14 H14 . . 119.8
C14 C15 C16 . . 119.86(15)
C14 C15 H15 . . 120.1
C16 C15 H15 . . 120.1
C15 C16 C17 . . 120.07(15)
C15 C16 H16 . . 120.0
C17 C16 H16 . . 120.0
C16 C17 C12 . . 120.70(14)
C16 C17 H17 . . 119.7
C12 C17 H17 . . 119.7
O5 C18 C12 . . 107.88(10)
O5 C18 H18A . . 110.1
C12 C18 H18A . . 110.1
O5 C18 H18B . . 110.1
C12 C18 H18B . . 110.1
H18A C18 H18B . . 108.4
O5 C19 O6 . . 113.18(12)
O5 C19 H19A . . 108.9
O6 C19 H19A . . 108.9
O5 C19 H19B . . 108.9
O6 C19 H19B . . 108.9
H19A C19 H19B . . 107.8
O6 C20 O7 . . 112.47(13)
O6 C20 H20A . . 109.1
O7 C20 H20A . . 109.1
O6 C20 H20B . . 109.1
O7 C20 H20B . . 109.1
H20A C20 H20B . . 107.8
O7 C21 O8 . . 112.93(14)
O7 C21 H21A . . 109.0
O8 C21 H21A . . 109.0
O7 C21 H21B . . 109.0
O8 C21 H21B . . 109.0
H21A C21 H21B . . 107.8
O8 C22 O8 2_656 . 112.17(17)
O8 C22 H22A 2_656 . 109.2
O8 C22 H22A . . 109.2
O8 C22 H22A 2_656 2_656 109.2
O8 C22 H22A . 2_656 109.2
H22A C22 H22A . 2_656 107.9

loop_
_geom_bond_atom_site_label_1
_geom_bond_atom_site_label_2
_geom_bond_site_symmetry_2
_geom_bond_distance
O1 C8 . 1.3985(16)
O1 C7 . 1.4276(19)
O2 C9 . 1.4125(18)
O2 C8 . 1.4192(16)
O3 C9 . 1.4109(18)
O3 C10 . 1.4150(16)
O4 C10 . 1.4124(16)
O4 C11 . 1.4127(16)
O5 C19 . 1.3981(16)
O5 C18 . 1.4360(16)
O6 C20 . 1.4088(17)
O6 C19 . 1.4141(17)
O7 C21 . 1.4067(17)
O7 C20 . 1.4156(16)
O8 C21 . 1.4091(17)
O8 C22 . 1.4156(15)
C1 C6 . 1.386(2)
C1 C2 . 1.390(2)
C1 C7 . 1.503(2)
C2 C3 . 1.383(2)
C2 H2 . 0.9500
C3 C4 . 1.363(3)
C3 H3 . 0.9500
C4 C5 . 1.379(3)
C4 H4 . 0.9500
C5 C6 . 1.391(3)
C5 H5 . 0.9500
C6 H6 . 0.9500
C7 H7A . 0.9900
C7 H7B . 0.9900
C8 H8A . 0.9900
C8 H8B . 0.9900
C9 H9A . 0.9900
C9 H9B . 0.9900
C10 H10A . 0.9900
C10 H10B . 0.9900
C11 O4 2_655 1.4125(16)
C11 H11A . 0.9900
C11 H11A 2_655 0.9900
C12 C17 . 1.386(2)
C12 C13 . 1.389(2)
C12 C18 . 1.5008(19)
C13 C14 . 1.384(2)
C13 H13 . 0.9500
C14 C15 . 1.369(2)
C14 H14 . 0.9500
C15 C16 . 1.379(2)
C15 H15 . 0.9500
C16 C17 . 1.379(2)
C16 H16 . 0.9500
C17 H17 . 0.9500
C18 H18A . 0.9900
C18 H18B . 0.9900
C19 H19A . 0.9900
C19 H19B . 0.9900
C20 H20A . 0.9900
C20 H20B . 0.9900
C21 H21A . 0.9900
C21 H21B . 0.9900
C22 O8 2_656 1.4156(15)
C22 H22A . 0.9900
C22 H22A 2_656 0.9900

loop_
_geom_hbond_atom_site_label_D
_geom_hbond_atom_site_label_H
_geom_hbond_atom_site_label_A
_geom_hbond_site_symmetry_A
_geom_hbond_distance_DH
_geom_hbond_distance_HA
_geom_hbond_distance_DA
_geom_hbond_angle_DHA
_geom_hbond_publ_flag
C2 H2 O5 1_555 0.95 2.45 3.345(2) 158 yes
C8 H8A O7 1_555 0.99 2.59 3.510(2) 155 yes
C10 H10A O6 1_554 0.99 2.60 3.474(2) 148 yes
C19 H19B O2 1_556 0.99 2.58 3.524(2) 159 yes
C22 H22A O3 1_565 0.99 2.61 3.497(2) 149 yes
C3 H3 Cg2 1_555 0.95 2.90 3.702 143 yes
C6 H6 Cg2 1_544 0.95 3.00 3.745 137 yes
C13 H13 Cg1 1_556 0.95 3.19 3.905 134 yes
C16 H16 Cg1 1_565 0.95 3.06 3.705 126 yes

loop_
_geom_torsion_atom_site_label_1
_geom_torsion_atom_site_label_2
_geom_torsion_atom_site_label_3
_geom_torsion_atom_site_label_4
_geom_torsion_site_symmetry_4
_geom_torsion
C6 C1 C2 C3 . 0.53(19)
C7 C1 C2 C3 . -176.29(13)
C1 C2 C3 C4 . 0.2(2)
C2 C3 C4 C5 . -0.6(2)
C3 C4 C5 C6 . 0.2(3)
C2 C1 C6 C5 . -0.8(2)
C7 C1 C6 C5 . 176.02(14)
C4 C5 C6 C1 . 0.5(2)
C8 O1 C7 C1 . -70.30(15)
C6 C1 C7 O1 . 153.78(13)
C2 C1 C7 O1 . -29.47(18)
C7 O1 C8 O2 . -66.13(14)
C9 O2 C8 O1 . -65.52(14)
C10 O3 C9 O2 . -66.41(13)
C8 O2 C9 O3 . -65.90(13)
C11 O4 C10 O3 . -65.99(13)
C9 O3 C10 O4 . -65.11(13)
C10 O4 C11 O4 2_655 -65.55(9)
C17 C12 C13 C14 . -0.5(2)
C18 C12 C13 C14 . -178.72(14)
C12 C13 C14 C15 . 1.6(2)
C13 C14 C15 C16 . -1.4(2)
C14 C15 C16 C17 . 0.1(2)
C15 C16 C17 C12 . 1.0(2)
C13 C12 C17 C16 . -0.8(2)
C18 C12 C17 C16 . 177.40(14)
C19 O5 C18 C12 . -166.02(13)
C17 C12 C18 O5 . -78.76(18)
C13 C12 C18 O5 . 99.43(15)
C18 O5 C19 O6 . -67.62(14)
C20 O6 C19 O5 . -68.85(13)
C19 O6 C20 O7 . -63.70(13)
C21 O7 C20 O6 . -61.37(14)
C20 O7 C21 O8 . -66.00(14)
C22 O8 C21 O7 . -65.72(13)
C21 O8 C22 O8 2_656 -63.05(9)
